data_7217786
loop_
_publ_author_name
'Shimpi, Manishkumar R.'
'Childs, Scott L.'
'Bostr\"om, Dan'
'Velaga, Sitaram P.'

_publ_section_title
;
 New cocrystals of ezetimibe withl-proline and imidazole
;
_journal_issue 38
_journal_name_full CrystEngComm
_journal_page_first 8984
_journal_paper_doi 10.1039/C4CE01127A
_journal_volume 16
_journal_year 2014
_chemical_absolute_configuration unk
_chemical_formula_moiety 'C24 H21 F2 N O3,C3 H4 N2'
_chemical_formula_sum 'C27 H25 F2 N3 O3'
_chemical_formula_weight 477.50
_chemical_name_common Ezetimibe-Imidazole
_space_group_crystal_system orthorhombic
_space_group_IT_number 19
_space_group_name_Hall 'P 2ac 2ab'
_space_group_name_H-M_alt 'P 21 21 21'
_symmetry_space_group_name_Hall 'P 2ac 2ab'
_symmetry_space_group_name_H-M 'P 21 21 21'
_atom_sites_solution_hydrogens mixed
_audit_creation_method SHELXL-2013
_cell_angle_alpha 90
_cell_angle_beta 90
_cell_angle_gamma 90
_cell_formula_units_Z 4
_cell_length_a 5.8320(2)
_cell_length_b 15.7520(5)
_cell_length_c 25.6730(13)
_cell_measurement_reflns_used 2150
_cell_measurement_temperature 293(2)
_cell_measurement_theta_max 28.3
_cell_measurement_theta_min 1.0
_cell_volume 2358.47(16)
_computing_cell_refinement 'HKL scalepack (otwinowski and Minir 1997)'
_computing_data_collection kappaCCD
_computing_data_reduction 'Denzo and scalepak(otwinowski and Minir 1997)'
_computing_structure_refinement 'SHELXL-2013 (Sheldrick, 2013)'
_computing_structure_solution 'SIR 92'
_diffrn_ambient_temperature 293(2)
_diffrn_measured_fraction_theta_full 0.998
_diffrn_measured_fraction_theta_max 0.964
_diffrn_measurement_device_type KappaCCD
_diffrn_measurement_method 'phi and omega scans'
_diffrn_radiation_type MoK\a
_diffrn_radiation_wavelength 0.71073
_diffrn_reflns_av_unetI/netI 0.0442
_diffrn_reflns_Laue_measured_fraction_full 0.998
_diffrn_reflns_Laue_measured_fraction_max 0.964
_diffrn_reflns_point_group_measured_fraction_full 0.581
_diffrn_reflns_point_group_measured_fraction_max 0.554
_diffrn_reflns_theta_full 25.242
_diffrn_reflns_theta_max 28.260
_diffrn_reflns_theta_min 1.517
_diffrn_source 'fine-focus sealed tube'
_exptl_absorpt_coefficient_mu 0.099
_exptl_absorpt_correction_T_max 0.990
_exptl_absorpt_correction_T_min 0.965
_exptl_absorpt_correction_type multi-scan
_exptl_absorpt_process_details psi-scan
_exptl_crystal_colour colourless
_exptl_crystal_density_diffrn 1.345
_exptl_crystal_description plate
_exptl_crystal_F_000 1000
_exptl_crystal_size_max 0.36
_exptl_crystal_size_mid 0.24
_exptl_crystal_size_min 0.10
_refine_diff_density_max 0.450
_refine_diff_density_min -0.261
_refine_diff_density_rms 0.076
_refine_ls_abs_structure_details
;
No quotients, so Flack parameter determined by classical intensity fit
;
_refine_ls_abs_structure_Flack -0.7(19)
_refine_ls_extinction_coef 0.031(7)
_refine_ls_extinction_expression Fc^*^=kFc[1+0.001xFc^2^\l^3^/sin(2\q)]^-1/4^
_refine_ls_extinction_method SHELXL
_refine_ls_goodness_of_fit_ref 1.046
_refine_ls_hydrogen_treatment mixed
_refine_ls_matrix_type full
_refine_ls_number_parameters 326
_refine_ls_number_reflns 3237
_refine_ls_number_restraints 0
_refine_ls_restrained_S_all 1.046
_refine_ls_R_factor_all 0.0950
_refine_ls_R_factor_gt 0.0600
_refine_ls_shift/su_max 0.003
_refine_ls_shift/su_mean 0.000
_refine_ls_structure_factor_coef Fsqd
_refine_ls_weighting_details 'w=1/[\s^2^(Fo^2^)+(0.1338P)^2^] where P=(Fo^2^+2Fc^2^)/3'
_refine_ls_weighting_scheme calc
_refine_ls_wR_factor_gt 0.1678
_refine_ls_wR_factor_ref 0.1994
_reflns_Friedel_coverage 0.000
_reflns_Friedel_fraction_full 0.000
_reflns_Friedel_fraction_max 0.000
_reflns_number_gt 2150
_reflns_number_total 3237
_reflns_threshold_expression 'I > 2\s(I)'
_cod_data_source_file c4ce01127a2.cif
_cod_data_source_block shelxl
_cod_depositor_comments 'Adding full bibliography for 7217785--7217787.cif.'
_cod_database_code 7217786
_shelx_space_group_comment
;
The symmetry employed for this shelxl refinement is uniquely defined
by the following loop, which should always be used as a source of
symmetry information in preference to the above space-group names.
They are only intended as comments.
;
_shelxl_version_number 2013-3

loop_
_space_group_symop_operation_xyz
'x, y, z'
'-x+1/2, -y, z+1/2'
'x+1/2, -y+1/2, -z'
'-x, y+1/2, -z+1/2'

loop_
_atom_site_label
_atom_site_type_symbol
_atom_site_fract_x
_atom_site_fract_y
_atom_site_fract_z
_atom_site_U_iso_or_equiv
_atom_site_adp_type
_atom_site_occupancy
_atom_site_site_symmetry_order
_atom_site_calc_flag
_atom_site_refinement_flags_posn
_atom_site_refinement_flags_adp
C1 C 0.9124(9) 0.4463(3) 0.82780(15) 0.0648(13) Uani 1 1 d . .
F1 F 1.0367(7) 0.4626(2) 0.87149(10) 0.1005(12) Uani 1 1 d . .
O1 O 0.4012(5) 0.32199(18) 0.69304(10) 0.0506(7) Uani 1 1 d . .
C18 C 0.9577(7) 0.3991(2) 0.44990(13) 0.0448(9) Uani 1 1 d . .
H18 H 1.0981 0.4269 0.4480 0.054 Uiso 1 1 calc R U
C2 C 1.0038(9) 0.3909(3) 0.79217(16) 0.0607(11) Uani 1 1 d . .
H2 H 1.1439 0.3644 0.7980 0.073 Uiso 1 1 calc R U
O3 O 0.6453(6) 0.22597(18) 0.38645(11) 0.0615(8) Uani 1 1 d . .
H31A H 0.7501 0.2167 0.3659 0.11(2) Uiso 1 1 calc R .
N3 N 1.0422(5) 0.55062(19) 0.51867(10) 0.0436(7) Uani 1 1 d . .
C3 C 0.8780(7) 0.3761(2) 0.74681(14) 0.0489(9) Uani 1 1 d . .
H3 H 0.9352 0.3384 0.7221 0.059 Uiso 1 1 calc R U
C4 C 0.6716(6) 0.4156(2) 0.73771(13) 0.0417(8) Uani 1 1 d . .
N4 N 0.0767(9) 0.6138(3) 0.7344(2) 0.1062(18) Uani 1 1 d . .
H4 H -0.0494 0.5870 0.7290 0.127 Uiso 1 1 calc R U
C5 C 0.5862(7) 0.4709(2) 0.77511(14) 0.0512(10) Uani 1 1 d . .
H5 H 0.4463 0.4978 0.7697 0.061 Uiso 1 1 calc R U
H5O H 0.469(14) 0.274(4) 0.707(2) 0.12(2) Uiso 1 1 d . .
C6 C 0.7088(9) 0.4862(3) 0.82067(15) 0.0673(13) Uani 1 1 d . .
H6 H 0.6520 0.5231 0.8458 0.081 Uiso 1 1 calc R U
C7 C 0.5311(7) 0.3993(2) 0.68879(13) 0.0431(8) Uani 1 1 d . .
H7 H 0.4367 0.4511 0.6881 0.052 Uiso 1 1 d R U
O2 O 1.2865(5) 0.5702(2) 0.59077(10) 0.0671(9) Uani 1 1 d . .
C8 C 0.6718(7) 0.3961(2) 0.63866(13) 0.0479(9) Uani 1 1 d . .
H8A H 0.5676 0.3938 0.6097 0.058 Uiso 1 1 d R U
H8B H 0.7675 0.3466 0.6385 0.058 Uiso 1 1 d R U
C11 C 0.8436(6) 0.4930(2) 0.52656(13) 0.0432(8) Uani 1 1 d . .
H11 H 0.7057 0.5263 0.5270 0.052 Uiso 1 1 d R U
C12 C 1.1306(7) 0.5357(2) 0.56715(13) 0.0460(9) Uani 1 1 d . .
C13 C 0.8000(7) 0.4244(2) 0.48651(13) 0.0424(8) Uani 1 1 d . .
C10 C 0.9584(7) 0.4670(2) 0.57902(12) 0.0460(9) Uani 1 1 d . .
H10 H 1.0133 0.4096 0.5771 0.055 Uiso 1 1 d R U
C14 C 0.5919(7) 0.3812(3) 0.48880(15) 0.0528(10) Uani 1 1 d . .
H14 H 0.4826 0.3977 0.5132 0.063 Uiso 1 1 calc R U
C16 C 0.7049(7) 0.2912(2) 0.41864(14) 0.0457(9) Uani 1 1 d . .
C17 C 0.9133(7) 0.3335(2) 0.41588(14) 0.0459(9) Uani 1 1 d . .
H17 H 1.0222 0.3176 0.3913 0.055 Uiso 1 1 calc R U
N5 N 0.3535(7) 0.6862(2) 0.77292(14) 0.0623(10) Uani 1 1 d . .
C19 C 1.0930(7) 0.6122(2) 0.48037(13) 0.0432(8) Uani 1 1 d . .
F2 F 1.2378(6) 0.79465(19) 0.37178(11) 0.0929(11) Uani 1 1 d . .
C20 C 0.9409(7) 0.6273(3) 0.44002(15) 0.0517(10) Uani 1 1 d . .
H20 H 0.8061 0.5959 0.4377 0.065(13) Uiso 1 1 calc R .
C23 C 1.3429(8) 0.7192(2) 0.44625(15) 0.0563(11) Uani 1 1 d . .
H23 H 1.4788 0.7501 0.4476 0.068 Uiso 1 1 calc R U
C21 C 0.9885(9) 0.6887(3) 0.40307(17) 0.0632(12) Uani 1 1 d . .
H21 H 0.8874 0.6991 0.3758 0.076 Uiso 1 1 calc R U
C9 C 0.8253(8) 0.4732(3) 0.63016(13) 0.0507(10) Uani 1 1 d . .
H9A H 0.9321 0.4767 0.6585 0.061 Uiso 1 1 d R U
H9B H 0.7329 0.5236 0.6293 0.061 Uiso 1 1 d R U
C15 C 0.5446(7) 0.3150(3) 0.45595(15) 0.0558(11) Uani 1 1 d . .
H15 H 0.4060 0.2860 0.4586 0.067 Uiso 1 1 calc R U
C26 C 0.2414(8) 0.6272(3) 0.69999(14) 0.0506(10) Uani 1 1 d . .
H26A H 0.2427 0.6095 0.6654 0.067(13) Uiso 1 1 calc R .
C25 C 0.1432(9) 0.6504(3) 0.78016(18) 0.0669(13) Uani 1 1 d . .
H25 H 0.0594 0.6509 0.8110 0.098(18) Uiso 1 1 calc R .
C27 C 0.4030(10) 0.6704(3) 0.72390(17) 0.0641(12) Uani 1 1 d . .
H27 H 0.5380 0.6878 0.7079 0.042(11) Uiso 1 1 calc R .
C24 C 1.2954(7) 0.6582(2) 0.48329(14) 0.0494(9) Uani 1 1 d . .
H24 H 1.3988 0.6479 0.5101 0.059 Uiso 1 1 calc R U
C22 C 1.1864(9) 0.7335(3) 0.40754(15) 0.0614(12) Uani 1 1 d . .

loop_
_atom_site_aniso_label
_atom_site_aniso_U_11
_atom_site_aniso_U_22
_atom_site_aniso_U_33
_atom_site_aniso_U_23
_atom_site_aniso_U_13
_atom_site_aniso_U_12
C1 0.078(3) 0.077(3) 0.0385(19) 0.008(2) -0.003(2) -0.018(3)
F1 0.120(3) 0.128(3) 0.0540(14) -0.0013(16) -0.0286(16) -0.020(2)
O1 0.0479(16) 0.0515(15) 0.0524(14) -0.0005(12) 0.0011(13) -0.0035(13)
C18 0.042(2) 0.0492(19) 0.0432(17) 0.0000(16) 0.0035(16) -0.0076(17)
C2 0.060(3) 0.063(2) 0.059(2) 0.014(2) -0.011(2) -0.003(2)
O3 0.0579(19) 0.0633(18) 0.0632(16) -0.0207(14) 0.0061(16) -0.0162(16)
N3 0.0449(18) 0.0487(16) 0.0372(14) 0.0011(13) -0.0029(13) -0.0034(15)
C3 0.050(2) 0.051(2) 0.0456(18) 0.0010(16) 0.0021(18) 0.0035(19)
C4 0.045(2) 0.0408(17) 0.0395(17) 0.0033(14) 0.0076(16) 0.0009(17)
N4 0.094(4) 0.083(3) 0.141(5) -0.024(3) -0.022(4) -0.008(3)
C5 0.058(3) 0.052(2) 0.0437(18) -0.0009(17) 0.0106(18) 0.001(2)
C6 0.090(4) 0.072(3) 0.040(2) -0.008(2) 0.008(2) -0.001(3)
C7 0.047(2) 0.0396(17) 0.0431(17) -0.0032(15) 0.0023(16) 0.0041(17)
O2 0.0610(19) 0.095(2) 0.0456(14) 0.0037(15) -0.0144(14) -0.0195(19)
C8 0.057(3) 0.0479(19) 0.0393(17) 0.0000(15) 0.0000(17) -0.0020(19)
C11 0.040(2) 0.0471(18) 0.0427(17) 0.0012(15) -0.0033(16) -0.0009(17)
C12 0.043(2) 0.058(2) 0.0373(16) -0.0011(16) -0.0021(16) -0.0016(19)
C13 0.048(2) 0.0433(18) 0.0363(16) -0.0001(14) -0.0038(15) 0.0017(17)
C10 0.051(2) 0.0483(19) 0.0385(17) 0.0031(15) 0.0005(16) 0.0022(18)
C14 0.039(2) 0.069(2) 0.051(2) -0.0109(19) 0.0058(17) -0.004(2)
C16 0.051(2) 0.0426(18) 0.0439(18) -0.0042(16) -0.0010(17) -0.0049(17)
C17 0.044(2) 0.0494(19) 0.0440(18) -0.0037(16) 0.0073(17) -0.0007(18)
N5 0.075(3) 0.0542(19) 0.058(2) -0.0082(16) -0.005(2) -0.002(2)
C19 0.049(2) 0.0400(17) 0.0403(17) -0.0052(15) 0.0022(16) 0.0009(17)
F2 0.110(3) 0.0858(19) 0.0833(18) 0.0398(15) -0.0187(19) -0.031(2)
C20 0.049(2) 0.057(2) 0.0492(19) 0.0026(17) -0.0088(18) -0.006(2)
C23 0.063(3) 0.047(2) 0.059(2) -0.0028(18) 0.003(2) -0.013(2)
C21 0.070(3) 0.062(2) 0.057(2) 0.012(2) -0.017(2) -0.010(2)
C9 0.060(3) 0.055(2) 0.0366(17) -0.0017(16) 0.0001(17) -0.005(2)
C15 0.044(2) 0.066(2) 0.057(2) -0.013(2) 0.0070(19) -0.016(2)
C26 0.060(3) 0.055(2) 0.0369(18) -0.0038(17) -0.0010(18) 0.000(2)
C25 0.080(3) 0.060(3) 0.061(3) -0.011(2) 0.011(3) -0.007(3)
C27 0.071(3) 0.058(2) 0.063(3) 0.007(2) 0.006(2) -0.003(3)
C24 0.047(2) 0.055(2) 0.0458(19) -0.0027(17) -0.0031(17) -0.006(2)
C22 0.084(3) 0.051(2) 0.049(2) 0.0058(19) 0.001(2) -0.010(2)

loop_
_atom_type_symbol
_atom_type_description
_atom_type_scat_dispersion_real
_atom_type_scat_dispersion_imag
_atom_type_scat_source
C C 0.0033 0.0016 'International Tables Vol C Tables 4.2.6.8 and 6.1.1.4'
H H 0.0000 0.0000 'International Tables Vol C Tables 4.2.6.8 and 6.1.1.4'
O O 0.0106 0.0060 'International Tables Vol C Tables 4.2.6.8 and 6.1.1.4'
F F 0.0171 0.0103 'International Tables Vol C Tables 4.2.6.8 and 6.1.1.4'
N N 0.0061 0.0033 'International Tables Vol C Tables 4.2.6.8 and 6.1.1.4'

loop_
_geom_angle_atom_site_label_1
_geom_angle_atom_site_label_2
_geom_angle_atom_site_label_3
_geom_angle
C6 C1 F1 119.4(5)
C6 C1 C2 123.0(4)
F1 C1 C2 117.6(5)
C7 O1 H5O 120(5)
C13 C18 C17 121.7(4)
C13 C18 H18 119.1
C17 C18 H18 119.1
C1 C2 C3 117.3(5)
C1 C2 H2 121.3
C3 C2 H2 121.3
C16 O3 H31A 109.5
C12 N3 C19 132.3(3)
C12 N3 C11 93.7(3)
C19 N3 C11 132.7(3)
C4 C3 C2 121.7(4)
C4 C3 H3 119.2
C2 C3 H3 119.2
C3 C4 C5 118.7(4)
C3 C4 C7 122.4(3)
C5 C4 C7 118.9(3)
C26 N4 C25 107.5(5)
C26 N4 H4 126.2
C25 N4 H4 126.2
C4 C5 C6 120.3(4)
C4 C5 H5 119.8
C6 C5 H5 119.8
C1 C6 C5 118.9(4)
C1 C6 H6 120.6
C5 C6 H6 120.6
O1 C7 C4 111.4(3)
O1 C7 C8 108.6(3)
C4 C7 C8 114.3(3)
O1 C7 H7 114.1
C4 C7 H7 100.1
C8 C7 H7 108.2
C9 C8 C7 114.2(3)
C9 C8 H8A 107.0
C7 C8 H8A 108.3
C9 C8 H8B 107.8
C7 C8 H8B 110.0
H8A C8 H8B 109.5
N3 C11 C13 118.3(3)
N3 C11 C10 86.7(3)
C13 C11 C10 118.1(3)
N3 C11 H11 108.7
C13 C11 H11 104.9
C10 C11 H11 119.6
O2 C12 N3 131.0(4)
O2 C12 C10 135.7(3)
N3 C12 C10 93.2(3)
C18 C13 C14 118.0(3)
C18 C13 C11 124.1(3)
C14 C13 C11 117.8(3)
C12 C10 C9 117.8(3)
C12 C10 C11 85.6(3)
C9 C10 C11 120.5(3)
C12 C10 H10 116.3
C9 C10 H10 105.9
C11 C10 H10 110.2
C15 C14 C13 121.5(4)
C15 C14 H14 119.3
C13 C14 H14 119.3
O3 C16 C17 123.6(4)
O3 C16 C15 116.6(3)
C17 C16 C15 119.7(3)
C18 C17 C16 119.5(3)
C18 C17 H17 120.3
C16 C17 H17 120.3
C27 N5 C25 104.5(4)
C20 C19 C24 119.8(3)
C20 C19 N3 120.3(3)
C24 C19 N3 120.0(3)
C21 C20 C19 120.3(4)
C21 C20 H20 119.9
C19 C20 H20 119.9
C22 C23 C24 118.7(4)
C22 C23 H23 120.6
C24 C23 H23 120.6
C22 C21 C20 118.4(4)
C22 C21 H21 120.8
C20 C21 H21 120.8
C8 C9 C10 111.8(3)
C8 C9 H9A 108.6
C10 C9 H9A 109.0
C8 C9 H9B 109.4
C10 C9 H9B 108.6
H9A C9 H9B 109.5
C14 C15 C16 119.6(4)
C14 C15 H15 120.2
C16 C15 H15 120.2
C27 C26 N4 106.9(4)
C27 C26 H26A 126.5
N4 C26 H26A 126.5
N5 C25 N4 108.2(4)
N5 C25 H25 125.9
N4 C25 H25 125.9
C26 C27 N5 112.8(5)
C26 C27 H27 123.6
N5 C27 H27 123.6
C23 C24 C19 119.8(4)
C23 C24 H24 120.1
C19 C24 H24 120.1
C21 C22 F2 119.8(4)
C21 C22 C23 122.9(4)
F2 C22 C23 117.3(4)

loop_
_geom_bond_atom_site_label_1
_geom_bond_atom_site_label_2
_geom_bond_distance
C1 C6 1.356(7)
C1 F1 1.360(5)
C1 C2 1.371(7)
O1 C7 1.438(4)
O1 H5O 0.92(7)
C18 C13 1.374(5)
C18 C17 1.378(5)
C18 H18 0.9300
C2 C3 1.396(6)
C2 H2 0.9300
O3 C16 1.364(4)
O3 H31A 0.8200
N3 C12 1.367(4)
N3 C19 1.413(4)
N3 C11 1.485(5)
C3 C4 1.375(6)
C3 H3 0.9300
C4 C5 1.388(5)
C4 C7 1.522(5)
N4 C26 1.322(7)
N4 C25 1.365(6)
N4 H4 0.8600
C5 C6 1.392(6)
C5 H5 0.9300
C6 H6 0.9300
C7 C8 1.527(5)
C7 H7 0.9842
O2 C12 1.221(5)
C8 C9 1.524(6)
C8 H8A 0.9601
C8 H8B 0.9600
C11 C13 1.513(5)
C11 C10 1.559(5)
C11 H11 0.9600
C12 C10 1.507(6)
C13 C14 1.393(6)
C10 C9 1.529(5)
C10 H10 0.9607
C14 C15 1.370(5)
C14 H14 0.9300
C16 C17 1.387(6)
C16 C15 1.390(5)
C17 H17 0.9300
N5 C27 1.315(6)
N5 C25 1.362(7)
C19 C20 1.384(5)
C19 C24 1.387(5)
F2 C22 1.364(5)
C20 C21 1.384(6)
C20 H20 0.9300
C23 C22 1.368(6)
C23 C24 1.381(5)
C23 H23 0.9300
C21 C22 1.357(7)
C21 H21 0.9300
C9 H9A 0.9602
C9 H9B 0.9601
C15 H15 0.9300
C26 C27 1.314(7)
C26 H26A 0.9300
C25 H25 0.9300
C27 H27 0.9300
C24 H24 0.9300
